data_2007551
loop_
_publ_author_name
'Kato, Nobuo'
'Li, Feng'
'Mori, Akira'
'Takeshita, Hitoshi'
'Sassa, Takeshi'

_publ_section_title
;
 9-Deoxy-15-hydroxy- and 9-Deoxy-19-hydroxycotylenol
;
_journal_issue 8
_journal_name_full 'Acta Crystallographica Section C'
_journal_page_first 1165
_journal_page_last 1168
_journal_paper_doi 10.1107/S010827019800256X
_journal_volume 54
_journal_year 1998
_chemical_formula_moiety 'C21 H34 O4'
_chemical_formula_sum 'C21 H34 O4'
_chemical_formula_weight 350.50
_chemical_melting_point 134.5(5)
_chemical_name_common 9-Deoxy-15-hydroxycotylenol
_chemical_name_systematic
;
 9-Deoxy-15-hydroxycotylenol
;
_space_group_IT_number 19
_symmetry_cell_setting orthorhombic
_symmetry_space_group_name_Hall 'P 2ac 2ab'
_symmetry_space_group_name_H-M 'P 21 21 21'
_cell_angle_alpha 90.00
_cell_angle_beta 90.00
_cell_angle_gamma 90.00
_cell_formula_units_Z 8
_cell_length_a 11.898(3)
_cell_length_b 29.390(5)
_cell_length_c 11.634(2)
_cell_measurement_reflns_used 25
_cell_measurement_temperature 296(2)
_cell_measurement_theta_max 46.2
_cell_measurement_theta_min 40.2
_cell_volume 4068.2(14)
_computing_cell_refinement 'CAD-4 Software'
_computing_data_collection 'CAD-4 Software (Enraf-Nonius, 1989)'
_computing_data_reduction 'MolEN (Fair, 1990)'
_computing_molecular_graphics 'Xtal_GX (Hall & du Boulay, 1995)'
_computing_publication_material SHELXL93
_computing_structure_refinement 'SHELXL93 (Sheldrick, 1993)'
_computing_structure_solution 'SIR92 (Altomare et al., 1994)'
_diffrn_ambient_temperature 296(2)
_diffrn_measurement_device 'Enraf-Nonius FR590'
_diffrn_measurement_method \w--2\q
_diffrn_radiation_monochromator graphite
_diffrn_radiation_source 'fine-focus sealed tube'
_diffrn_radiation_type CuK\a
_diffrn_radiation_wavelength 1.54184
_diffrn_reflns_av_R_equivalents 0.0000
_diffrn_reflns_av_sigmaI/netI 0.0279
_diffrn_reflns_limit_h_max 14
_diffrn_reflns_limit_h_min 0
_diffrn_reflns_limit_k_max 35
_diffrn_reflns_limit_k_min 0
_diffrn_reflns_limit_l_max 14
_diffrn_reflns_limit_l_min 0
_diffrn_reflns_number 4320
_diffrn_reflns_theta_max 69.94
_diffrn_reflns_theta_min 3.01
_diffrn_standards_decay_% 2.9
_diffrn_standards_interval_time 120
_diffrn_standards_number 3
_exptl_absorpt_coefficient_mu 0.615
_exptl_absorpt_correction_T_max 0.857
_exptl_absorpt_correction_T_min 0.706
_exptl_absorpt_correction_type 'empirical via \y scans (North et al., 1968)'
_exptl_crystal_colour colorless
_exptl_crystal_density_diffrn 1.144
_exptl_crystal_density_meas ?
_exptl_crystal_description prism
_exptl_crystal_F_000 1536
_exptl_crystal_size_max 0.55
_exptl_crystal_size_mid 0.45
_exptl_crystal_size_min 0.25
_refine_diff_density_max .442
_refine_diff_density_min -.307
_refine_ls_extinction_coef 0.0014(2)
_refine_ls_extinction_method SHELXL93
_refine_ls_goodness_of_fit_all 1.055
_refine_ls_goodness_of_fit_obs 1.067
_refine_ls_hydrogen_treatment 'H atoms riding'
_refine_ls_matrix_type full
_refine_ls_number_parameters 496
_refine_ls_number_reflns 4320
_refine_ls_number_restraints 0
_refine_ls_restrained_S_all 1.055
_refine_ls_restrained_S_obs 1.067
_refine_ls_R_factor_all 0.083
_refine_ls_R_factor_obs .061
_refine_ls_shift/esd_max <0.001
_refine_ls_shift/esd_mean 0.000
_refine_ls_structure_factor_coef Fsqd
_refine_ls_weighting_details 'w = 1/[\s^2^(Fo^2^)+(0.1251P)^2^+0.7301P] where P = (Fo^2^+2Fc^2^)/3'
_refine_ls_weighting_scheme calc
_refine_ls_wR_factor_all 0.189
_refine_ls_wR_factor_obs .168
_reflns_number_observed 3438
_reflns_number_total 4320
_reflns_observed_criterion I>2\s(I)
_cod_data_source_file oa1053.cif
_cod_data_source_block oa1053a
_cod_depositor_comments
;
The following automatic conversions were performed:
'_symmetry_cell_setting' value 'Orthorhombic' changed to 'orthorhombic'
according to '/home/saulius/struct/CIF-dictionaries/cif_core.dic'
dictionary named 'cif_core.dic' version 2.4.1 from 2010-06-29.

Automatic conversion script
Id: cif_fix_enum 1527 2010-12-29 10:47:43Z saulius 

The following automatic conversions were performed:

'_chemical_melting_point' value '134--135' was changed to '134.5(5)'
- the average value was taken and precision was estimated.

Automatic conversion script
Id: cif_fix_values 1646 2011-03-28 12:23:43Z adriana 

The following automatic conversions were performed:

'_chemical_melting_point' value '134--135' was changed to '134.5(5)'
- the average value was taken and precision was estimated.

Automatic conversion script
Id: cif_fix_values 1715 2011-07-08 13:25:40Z adriana 

The following automatic conversions were performed:

'_exptl_crystal_density_meas' value 'not measured' was changed to '?'
- the value is perceived as not measured.

Automatic conversion script
Id: cif_fix_values 3008 2015-01-20 13:52:24Z robertas 

The following automatic conversions were performed:

'_refine_ls_weighting_scheme' value 'calc w =
1/[\s^2^(Fo^2^)+(0.1251P)^2^+0.7301P] where P = (Fo^2^+2Fc^2^)/3' was
changed to 'calc'. New tag '_refine_ls_weighting_details' was
created. The value of the new tag was set to 'w =
1/[\s^2^(Fo^2^)+(0.1251P)^2^+0.7301P] where P = (Fo^2^+2Fc^2^)/3'.

Automatic conversion script
Id: cif_fix_values 3143 2015-03-26 13:38:13Z robertas 
;
_cod_database_code 2007551

loop_
_symmetry_equiv_pos_as_xyz
'x, y, z'
'-x+1/2, -y, z+1/2'
'x+1/2, -y+1/2, -z'
'-x, y+1/2, -z+1/2'

loop_
_atom_site_aniso_label
_atom_site_aniso_U_11
_atom_site_aniso_U_22
_atom_site_aniso_U_33
_atom_site_aniso_U_12
_atom_site_aniso_U_13
_atom_site_aniso_U_23
O1A .061(2) .0562(15) .070(2) -.0055(14) .009(2) -.0200(14)
O2A .076(3) .059(2) .083(3) .008(2) -.035(2) -.001(2)
O2A' .082(16) .21(3) .13(2) .07(2) -.007(16) -.02(2)
O3A .071(2) .0329(11) .063(2) -.0066(12) .002(2) -.0080(12)
O4A .064(2) .065(2) .068(2) .008(2) -.001(2) -.010(2)
C1A .055(2) .032(2) .051(2) .000(2) .000(2) -.001(2)
C2A .043(2) .037(2) .047(2) -.0002(14) -.001(2) -.0027(15)
C3A .044(2) .043(2) .059(2) .000(2) .001(2) -.004(2)
C4A .045(2) .056(2) .062(2) -.005(2) .004(2) -.001(2)
C5A .055(2) .047(2) .050(2) -.004(2) .005(2) .005(2)
C6A .045(2) .038(2) .042(2) -.0040(15) -.001(2) .0034(15)
C7A .048(2) .033(2) .051(2) -.0051(14) .003(2) .0021(15)
C8A .047(2) .032(2) .048(2) .0004(14) -.002(2) -.0021(15)
C9A .048(2) .040(2) .044(2) -.0021(15) -.005(2) -.0046(15)
C10A .048(2) .040(2) .043(2) -.0081(15) .001(2) -.0009(15)
C11A .051(2) .034(2) .050(2) -.009(2) .004(2) -.0045(15)
C12A .057(2) .062(2) .068(3) -.008(2) .003(2) -.022(2)
C13A .061(3) .066(3) .078(3) -.011(2) -.004(2) -.019(2)
C14A .049(2) .056(2) .050(2) -.008(2) -.001(2) -.006(2)
C15A .051(2) .069(2) .057(2) .002(2) -.007(2) -.005(2)
C16A .061(3) .056(2) .074(3) .007(2) -.012(2) .003(2)
C17A .051(2) .057(2) .058(2) -.005(2) -.007(2) -.015(2)
C18A .080(3) .046(2) .066(3) .000(2) .022(2) .004(2)
C19A .048(2) .109(4) .099(4) .001(3) -.010(3) -.014(4)
C20A .090(4) .096(4) .061(3) .016(3) -.009(3) .003(3)
C21A .077(4) .098(5) .102(5) .011(4) -.035(4) .021(4)
C21A' .11(3) .11(3) .17(4) .03(2) .01(3) .04(3)
O1B .085(2) .0516(15) .078(2) -.020(2) -.015(2) .0077(15)
O2B .117(5) .058(3) .095(4) -.004(3) .049(4) -.008(3)
O2B' .18(2) .164(17) .136(16) .008(16) .014(15) -.068(14)
O3B .069(2) .0341(11) .076(2) -.0125(12) .000(2) .0110(13)
O4B .078(2) .068(2) .071(2) -.020(2) .010(2) -.007(2)
C1B .067(3) .041(2) .064(2) -.012(2) .001(2) .005(2)
C2B .054(2) .041(2) .053(2) -.012(2) .002(2) .003(2)
C3B .093(3) .038(2) .057(2) -.014(2) -.001(3) .002(2)
C4B .100(4) .060(2) .064(3) -.009(3) -.015(3) .007(2)
C5B .061(3) .070(3) .077(3) .016(2) -.009(2) -.004(2)
C6B .049(2) .046(2) .058(2) -.003(2) .000(2) -.004(2)
C7B .067(2) .036(2) .052(2) -.005(2) -.004(2) .006(2)
C8B .056(2) .033(2) .054(2) -.009(2) .002(2) .003(2)
C9B .046(2) .042(2) .051(2) -.005(2) .002(2) .006(2)
C10B .051(2) .044(2) .056(2) -.011(2) -.007(2) .011(2)
C11B .058(2) .041(2) .072(3) -.013(2) -.010(2) .015(2)
C12B .106(4) .073(3) .071(3) -.045(3) -.008(3) .027(3)
C13B .098(4) .079(3) .091(4) -.037(3) .017(4) .014(3)
C14B .066(3) .065(2) .059(2) -.018(2) .002(2) .011(2)
C15B .078(3) .084(3) .069(3) -.024(3) .023(3) -.007(3)
C16B .110(5) .079(3) .071(3) -.013(3) .026(3) -.020(3)
C17B .080(3) .078(3) .058(3) -.032(3) .010(2) .005(2)
C18B .084(4) .060(3) .151(6) -.001(3) -.042(4) -.002(3)
C19B .163(7) .123(5) .063(3) -.050(5) .031(4) -.003(3)
C20B .075(4) .129(5) .128(6) -.024(4) .033(4) -.043(5)
C21B .126(9) .090(6) .118(8) .027(7) .043(8) -.003(6)
C21B' .17(3) .117(19) .18(3) .01(2) .03(3) -.01(2)

loop_
_atom_site_label
_atom_site_fract_x
_atom_site_fract_y
_atom_site_fract_z
_atom_site_U_iso_or_equiv
_atom_site_thermal_displace_type
_atom_site_calc_flag
_atom_site_refinement_flags
_atom_site_occupancy
_atom_site_disorder_group
_atom_site_type_symbol
O1A .4837(3) .57814(10) .8992(3) .0625(8) Uani d . 1 . O
H01A .5177(3) .60051(10) .8754(3) .094 Uiso calc R 1 . H
O2A .3557(4) .54906(12) .6296(4) .0725(14) Uani d P .812(8) 1 O
O2A' .287(2) .5762(13) .743(3) .139(13) Uani d P .188(8) 2 O
O3A .6850(2) .39308(8) .5784(2) .0557(7) Uani d . 1 . O
H03A .6567(2) .37229(8) .6154(2) .084 Uiso calc R 1 . H
O4A .9622(3) .42508(10) .6391(3) .0657(8) Uani d . 1 . O
H04A .9685(3) .43528(10) .5739(3) .099 Uiso calc R 1 . H
C1A .6429(3) .55749(11) .7024(3) .0460(8) Uani d . 1 . C
H1A .6102(3) .58478(11) .6796(3) .055 Uiso calc R 1 . H
C2A .5724(3) .52964(11) .7569(3) .0421(8) Uani d . 1 . C
C3A .4602(3) .54761(12) .8041(4) .0488(9) Uani d . 1 . C
C4A .4021(3) .50568(13) .8512(4) .0544(9) Uani d . 1 . C
H4A1 .3576(3) .49089(13) .7922(4) .065 Uiso calc R 1 . H
H4A2 .3535(3) .51351(13) .9152(4) .065 Uiso calc R 1 . H
C5A .4977(3) .47520(13) .8904(3) .0507(9) Uani d . 1 . C
H5A1 .4731(3) .44379(13) .8954(3) .061 Uiso calc R 1 . H
H5A2 .5255(3) .48470(13) .9650(3) .061 Uiso calc R 1 . H
C6A .5897(3) .48063(11) .7975(3) .0419(7) Uani d . 1 . C
H6A .6633(3) .47854(11) .8349(3) .050 Uiso calc R 1 . H
C7A .5824(3) .44291(11) .7033(3) .0441(8) Uani d . 1 . C
H7A .5608(3) .41522(11) .7447(3) .053 Uiso calc R 1 . H
C8A .6978(3) .43214(11) .6506(3) .0426(8) Uani d . 1 . C
H8A1 .7491(3) .42411(11) .7133(3) .051 Uiso calc R 1 . H
C9A .7506(3) .47106(11) .5825(3) .0442(8) Uani d . 1 . C
H9A1 .8029(3) .45845(11) .5271(3) .053 Uiso calc R 1 . H
H9A2 .6920(3) .48669(11) .5401(3) .053 Uiso calc R 1 . H
C10A .8116(3) .50500(11) .6563(3) .0435(8) Uani d . 1 . C
C11A .7651(3) .55342(11) .6704(3) .0451(8) Uani d . 1 . C
C12A .8368(4) .5725(2) .7679(4) .0625(11) Uani d . 1 . C
H12A .8529(4) .6045(2) .7550(4) .075 Uiso calc R 1 . H
H12B .7983(4) .5694(2) .8409(4) .075 Uiso calc R 1 . H
C13A .9449(4) .5448(2) .7673(5) .0683(12) Uani d . 1 . C
H13A 1.0033(4) .5600(2) .7237(5) .082 Uiso calc R 1 . H
H13B .9716(4) .5394(2) .8449(5) .082 Uiso calc R 1 . H
C14A .9105(3) .50069(13) .7100(4) .0517(9) Uani d . 1 . C
C15A .9879(4) .4599(2) .7206(4) .0590(10) Uani d . 1 . C
C16A .3895(4) .5752(2) .7218(5) .0636(11) Uani d . 1 . C
H16A .3239(4) .5868(2) .7617(5) .076 Uiso calc PR .812(8) 1 H
H16B .4327(4) .6010(2) .6943(5) .076 Uiso calc PR .812(8) 1 H
H16E .4175(4) .6062(2) .7214(5) .076 Uiso calc PR .188(8) 2 H
H16F .3998(4) .5630(2) .6451(5) .076 Uiso calc PR .188(8) 2 H
C17A .4922(3) .44957(14) .6137(4) .0553(10) Uani d . 1 . C
H17A .4220(3) .45619(14) .6509(4) .083 Uiso calc R 1 . H
H17B .4847(3) .42232(14) .5688(4) .083 Uiso calc R 1 . H
H17C .5124(3) .47443(14) .5643(4) .083 Uiso calc R 1 . H
C18A .7850(5) .58006(13) .5587(4) .0641(12) Uani d . 1 . C
H18A .8626(5) .57778(13) .5372(4) .096 Uiso calc R 1 . H
H18B .7657(5) .61145(13) .5705(4) .096 Uiso calc R 1 . H
H18C .7389(5) .56762(13) .4987(4) .096 Uiso calc R 1 . H
C19A 1.1112(4) .4745(2) .6995(6) .085(2) Uani d . 1 . C
H19A 1.1596(4) .4485(2) .7064(6) .128 Uiso calc R 1 . H
H19B 1.1324(4) .4970(2) .7554(6) .128 Uiso calc R 1 . H
H19C 1.1181(4) .4871(2) .6238(6) .128 Uiso calc R 1 . H
C20A .9751(5) .4387(2) .8412(4) .083(2) Uani d . 1 . C
H20A 1.0241(5) .4129(2) .8481(4) .124 Uiso calc R 1 . H
H20B .8987(5) .4292(2) .8523(4) .124 Uiso calc R 1 . H
H20C .9946(5) .4609(2) .8984(4) .124 Uiso calc R 1 . H
C21A .2862(7) .5726(3) .5522(8) .092(2) Uani d P .812(8) 1 C
H21A .2656(7) .5527(3) .4902(8) .139 Uiso calc PR .812(8) 1 H
H21B .3259(7) .5984(3) .5222(8) .139 Uiso calc PR .812(8) 1 H
H21C .2197(7) .5827(3) .5913(8) .139 Uiso calc PR .812(8) 1 H
C21A' .234(4) .6019(13) .652(5) .129(17) Uani d P .188(8) 2 C
H21G .154(4) .6035(13) .666(5) .193 Uiso calc PR .188(8) 2 H
H21H .248(4) .5872(13) .580(5) .193 Uiso calc PR .188(8) 2 H
H21I .264(4) .6321(13) .650(5) .193 Uiso calc PR .188(8) 2 H
O1B .6739(3) .32904(10) .7587(3) .0718(9) Uani d . 1 . O
H01B .6482(3) .35105(10) .7242(3) .108 Uiso calc R 1 . H
O2B .4150(6) .3002(2) .9011(5) .090(2) Uani d P .681(9) 3 O
O2B' .522(2) .3282(8) .9686(19) .159(9) Uani d P .319(9) 4 O
O3B .3426(3) .14269(8) .5800(3) .0597(8) Uani d . 1 . O
H03B .3764(3) .12189(8) .6118(3) .090 Uiso calc R 1 . H
O4B .4112(3) .16778(10) .2942(3) .0724(9) Uani d . 1 . O
H04B .3475(3) .17809(10) .2870(3) .109 Uiso calc R 1 . H
C1B .4818(4) .30574(13) .6020(4) .0573(10) Uani d . 1 . C
H1B .4656(4) .33433(13) .6321(4) .069 Uiso calc R 1 . H
C2B .5337(3) .27847(12) .6760(3) .0493(9) Uani d . 1 . C
C3B .5827(5) .29756(13) .7870(4) .0628(12) Uani d . 1 . C
C4B .6268(6) .25733(15) .8495(4) .0748(14) Uani d . 1 . C
H4B1 .5695(6) .24435(15) .8990(4) .090 Uiso calc R 1 . H
H4B2 .6914(6) .26550(15) .8959(4) .090 Uiso calc R 1 . H
C5B .6597(4) .2242(2) .7555(4) .0692(12) Uani d . 1 . C
H5B1 .6633(4) .1934(2) .7853(4) .083 Uiso calc R 1 . H
H5B2 .7323(4) .2321(2) .7234(4) .083 Uiso calc R 1 . H
C6B .5665(3) .22829(12) .6633(4) .0509(9) Uani d . 1 . C
H6B .6007(3) .22399(12) .5874(4) .061 Uiso calc R 1 . H
C7B .4705(4) .19287(12) .6778(3) .0518(9) Uani d . 1 . C
H7B .5077(4) .16503(12) .7043(3) .062 Uiso calc R 1 . H
C8B .4180(4) .18040(11) .5620(3) .0477(9) Uani d . 1 . C
H8B1 .4783(4) .17031(11) .5105(3) .057 Uiso calc R 1 . H
C9B .3543(3) .21895(11) .5028(4) .0465(8) Uani d . 1 . C
H9B1 .2998(3) .20593(11) .4502(4) .056 Uiso calc R 1 . H
H9B2 .3134(3) .23611(11) .5604(4) .056 Uiso calc R 1 . H
C10B .4293(3) .25091(12) .4371(3) .0504(9) Uani d . 1 . C
C11B .4444(4) .29993(13) .4815(4) .0570(10) Uani d . 1 . C
C12B .5384(6) .3180(2) .4001(5) .083(2) Uani d . 1 . C
H12C .5211(6) .3488(2) .3755(5) .100 Uiso calc R 1 . H
H12D .6101(6) .3184(2) .4399(5) .100 Uiso calc R 1 . H
C13B .5440(6) .2872(2) .2994(6) .089(2) Uani d . 1 . C
H13C .6215(6) .2807(2) .2791(6) .107 Uiso calc R 1 . H
H13D .5067(6) .3007(2) .2335(6) .107 Uiso calc R 1 . H
C14B .4833(4) .2440(2) .3385(4) .0634(11) Uani d . 1 . C
C15B .4918(5) .2020(2) .2640(5) .0772(14) Uani d . 1 . C
C16B .4964(6) .3265(2) .8592(5) .086(2) Uani d . 1 . C
H16C .5353(6) .3414(2) .9221(5) .104 Uiso calc PR .681(9) 3 H
H16D .4638(6) .3499(2) .8108(5) .104 Uiso calc PR .681(9) 3 H
H16G .4939(6) .3572(2) .8287(5) .104 Uiso calc PR .319(9) 4 H
H16H .4220(6) .3134(2) .8509(5) .104 Uiso calc PR .319(9) 4 H
C17B .3844(5) .2038(2) .7694(4) .0720(14) Uani d . 1 . C
H17D .4221(5) .2113(2) .8398(4) .108 Uiso calc R 1 . H
H17E .3369(5) .1778(2) .7815(4) .108 Uiso calc R 1 . H
H17F .3395(5) .2292(2) .7450(4) .108 Uiso calc R 1 . H
C18B .3356(5) .3270(2) .4599(7) .098(2) Uani d . 1 . C
H18D .3123(5) .3230(2) .3816(7) .148 Uiso calc R 1 . H
H18E .3490(5) .3587(2) .4742(7) .148 Uiso calc R 1 . H
H18F .2776(5) .3162(2) .5104(7) .148 Uiso calc R 1 . H
C19B .4738(8) .2147(2) .1371(5) .116(3) Uani d . 1 . C
H19D .4793(8) .1878(2) .0906(5) .174 Uiso calc R 1 . H
H19E .5301(8) .2362(2) .1138(5) .174 Uiso calc R 1 . H
H19F .4006(8) .2280(2) .1278(5) .174 Uiso calc R 1 . H
C20B .6066(5) .1808(2) .2797(7) .111(2) Uani d . 1 . C
H20D .6124(5) .1541(2) .2325(7) .166 Uiso calc R 1 . H
H20E .6166(5) .1725(2) .3589(7) .166 Uiso calc R 1 . H
H20F .6635(5) .2022(2) .2577(7) .166 Uiso calc R 1 . H
C21B .3412(11) .3251(4) .9665(11) .111(4) Uani d P .681(9) 3 C
H21D .2835(11) .3054(4) .9956(11) .167 Uiso calc PR .681(9) 3 H
H21E .3078(11) .3485(4) .9201(11) .167 Uiso calc PR .681(9) 3 H
H21F .3808(11) .3387(4) 1.0296(11) .167 Uiso calc PR .681(9) 3 H
C21B' .437(3) .3470(9) 1.046(3) .158(13) Uani d P .319(9) 4 C
H21J .465(3) .3466(9) 1.124(3) .237 Uiso calc PR .319(9) 4 H
H21K .370(3) .3290(9) 1.042(3) .237 Uiso calc PR .319(9) 4 H
H21L .420(3) .3778(9) 1.024(3) .237 Uiso calc PR .319(9) 4 H

loop_
_atom_type_symbol
_atom_type_description
_atom_type_scat_dispersion_real
_atom_type_scat_dispersion_imag
_atom_type_scat_source
C C .0181 .0091 'International Tables Vol C Tables 4.2.6.8 and 6.1.1.4'
H H .0000 .0000 'International Tables Vol C Tables 4.2.6.8 and 6.1.1.4'
O O .0492 .0322 'International Tables Vol C Tables 4.2.6.8 and 6.1.1.4'

loop_
_geom_angle_atom_site_label_1
_geom_angle_atom_site_label_2
_geom_angle_atom_site_label_3
_geom_angle
C2A C1A C11A 132.6(3)
C1A C2A C6A 129.9(3)
C1A C2A C3A 120.4(3)
C6A C2A C3A 109.3(3)
O1A C3A C16A 105.0(3)
O1A C3A C4A 108.3(3)
C16A C3A C4A 114.3(4)
O1A C3A C2A 108.5(3)
C16A C3A C2A 116.2(4)
C4A C3A C2A 104.2(3)
C3A C4A C5A 104.3(3)
C4A C5A C6A 105.0(3)
C2A C6A C5A 102.6(3)
C2A C6A C7A 116.4(3)
C5A C6A C7A 112.2(3)
C17A C7A C8A 112.7(3)
C17A C7A C6A 115.6(3)
C8A C7A C6A 112.2(3)
O3A C8A C9A 109.9(3)
O3A C8A C7A 107.8(3)
C9A C8A C7A 114.9(3)
C10A C9A C8A 113.6(3)
C14A C10A C9A 128.9(4)
C14A C10A C11A 110.7(3)
C9A C10A C11A 120.2(3)
C1A C11A C12A 109.1(3)
C1A C11A C18A 108.5(4)
C12A C11A C18A 110.8(3)
C1A C11A C10A 116.6(3)
C12A C11A C10A 102.7(3)
C18A C11A C10A 109.1(3)
C13A C12A C11A 105.8(3)
C14A C13A C12A 103.4(4)
C10A C14A C13A 111.2(4)
C10A C14A C15A 130.3(4)
C13A C14A C15A 118.5(3)
O4A C15A C14A 112.5(3)
O4A C15A C20A 107.1(4)
C14A C15A C20A 109.4(4)
O4A C15A C19A 107.3(4)
C14A C15A C19A 110.0(4)
C20A C15A C19A 110.5(5)
O2A' C16A C3A 115.7(17)
O2A C16A C3A 110.9(4)
C16A O2A C21A 113.4(5)
C16A O2A' C21A' 107.(3)
C2B C1B C11B 133.1(4)
C1B C2B C3B 120.3(3)
C1B C2B C6B 129.5(4)
C3B C2B C6B 109.8(3)
O1B C3B C4B 110.6(4)
O1B C3B C2B 109.0(3)
C4B C3B C2B 104.9(3)
O1B C3B C16B 105.2(3)
C4B C3B C16B 113.5(4)
C2B C3B C16B 113.7(5)
C3B C4B C5B 104.5(4)
C4B C5B C6B 105.4(4)
C2B C6B C5B 101.0(3)
C2B C6B C7B 116.5(3)
C5B C6B C7B 113.5(4)
C17B C7B C8B 113.3(4)
C17B C7B C6B 115.6(3)
C8B C7B C6B 111.4(3)
O3B C8B C9B 109.1(3)
O3B C8B C7B 108.1(3)
C9B C8B C7B 115.0(3)
C10B C9B C8B 113.5(3)
C14B C10B C9B 128.9(4)
C14B C10B C11B 112.1(4)
C9B C10B C11B 118.9(4)
C1B C11B C18B 110.3(5)
C1B C11B C10B 117.4(3)
C18B C11B C10B 109.3(4)
C1B C11B C12B 108.7(4)
C18B C11B C12B 109.2(4)
C10B C11B C12B 101.5(4)
C13B C12B C11B 107.7(4)
C12B C13B C14B 104.5(4)
C10B C14B C15B 130.7(4)
C10B C14B C13B 110.9(4)
C15B C14B C13B 118.4(4)
O4B C15B C14B 112.8(4)
O4B C15B C20B 106.5(5)
C14B C15B C20B 109.2(5)
O4B C15B C19B 108.2(5)
C14B C15B C19B 110.2(5)
C20B C15B C19B 110.0(6)
O2B' C16B C3B 112.7(13)
O2B C16B C3B 110.8(4)
C16B O2B C21B 111.1(6)
C16B O2B' C21B' 117.(2)

loop_
_geom_bond_atom_site_label_1
_geom_bond_atom_site_label_2
_geom_bond_site_symmetry_2
_geom_bond_distance
_geom_bond_publ_flag
O1A C3A . 1.452(5) ?
O2A C16A . 1.379(6) ?
O2A C21A . 1.404(7) ?
O2A' C16A . 1.25(3) ?
O2A' C21A' . 1.45(5) ?
O3A C8A . 1.431(4) ?
O4A C15A . 1.427(5) ?
C1A C2A . 1.332(5) ?
C1A C11A . 1.506(5) ?
C2A C6A . 1.529(4) ?
C2A C3A . 1.537(5) ?
C3A C16A . 1.510(6) ?
C3A C4A . 1.516(5) ?
C4A C5A . 1.518(5) ?
C5A C6A . 1.546(5) ?
C6A C7A . 1.561(5) ?
C7A C17A . 1.510(6) ?
C7A C8A . 1.536(5) ?
C8A C9A . 1.527(5) ?
C9A C10A . 1.502(5) ?
C10A C14A . 1.339(6) ?
C10A C11A . 1.536(5) ?
C11A C12A . 1.526(6) ?
C11A C18A . 1.535(6) ?
C12A C13A . 1.522(7) ?
C13A C14A . 1.513(6) ?
C14A C15A . 1.518(6) ?
C15A C20A . 1.542(7) ?
C15A C19A . 1.548(7) ?
O1B C3B . 1.463(5) ?
O2B C16B . 1.331(8) ?
O2B C21B . 1.372(10) ?
O2B' C16B . 1.31(2) ?
O2B' C21B' . 1.47(4) ?
O3B C8B . 1.441(4) ?
O4B C15B . 1.434(6) ?
C1B C2B . 1.328(6) ?
C1B C11B . 1.481(6) ?
C2B C3B . 1.524(6) ?
C2B C6B . 1.533(5) ?
C3B C4B . 1.484(6) ?
C3B C16B . 1.576(7) ?
C4B C5B . 1.517(7) ?
C5B C6B . 1.547(6) ?
C6B C7B . 1.555(5) ?
C7B C17B . 1.512(7) ?
C7B C8B . 1.530(6) ?
C8B C9B . 1.527(5) ?
C9B C10B . 1.504(5) ?
C10B C14B . 1.331(6) ?
C10B C11B . 1.541(5) ?
C11B C18B . 1.541(7) ?
C11B C12B . 1.559(7) ?
C12B C13B . 1.482(8) ?
C13B C14B . 1.532(6) ?
C14B C15B . 1.511(7) ?
C15B C20B . 1.513(9) ?
C15B C19B . 1.537(9) ?

loop_
_geom_torsion_atom_site_label_1
_geom_torsion_atom_site_label_2
_geom_torsion_atom_site_label_3
_geom_torsion_atom_site_label_4
_geom_torsion
_geom_torsion_publ_flag
C11A C1A C2A C6A -6.3(7) yes
C11A C1A C2A C3A 164.5(4) ?
C1A C2A C3A O1A -68.6(5) ?
C6A C2A C3A O1A 104.0(3) ?
C1A C2A C3A C16A 49.4(5) ?
C6A C2A C3A C16A -138.0(3) ?
C1A C2A C3A C4A 176.1(4) ?
C6A C2A C3A C4A -11.3(4) ?
O1A C3A C4A C5A -84.7(4) ?
C16A C3A C4A C5A 158.7(4) ?
C2A C3A C4A C5A 30.8(4) ?
C3A C4A C5A C6A -39.3(4) ?
C1A C2A C6A C5A 159.5(4) ?
C3A C2A C6A C5A -12.1(4) ?
C1A C2A C6A C7A -77.6(5) yes
C3A C2A C6A C7A 110.8(3) ?
C4A C5A C6A C2A 31.3(4) ?
C4A C5A C6A C7A -94.4(4) ?
C2A C6A C7A C17A -39.6(4) ?
C5A C6A C7A C17A 78.2(4) ?
C2A C6A C7A C8A 91.6(4) yes
C5A C6A C7A C8A -150.7(3) ?
C17A C7A C8A O3A -55.7(4) ?
C6A C7A C8A O3A 171.7(3) ?
C17A C7A C8A C9A 67.1(4) ?
C6A C7A C8A C9A -65.4(4) yes
O3A C8A C9A C10A -155.3(3) ?
C7A C8A C9A C10A 83.0(4) yes
C8A C9A C10A C14A 73.5(5) ?
C8A C9A C10A C11A -111.4(4) yes
C2A C1A C11A C12A -90.2(5) ?
C2A C1A C11A C18A 149.0(4) ?
C2A C1A C11A C10A 25.4(6) yes
C14A C10A C11A C1A -134.2(4) ?
C9A C10A C11A C1A 49.9(5) yes
C14A C10A C11A C12A -15.0(4) ?
C9A C10A C11A C12A 169.1(3) ?
C14A C10A C11A C18A 102.6(4) ?
C9A C10A C11A C18A -73.4(4) ?
C1A C11A C12A C13A 147.9(4) ?
C18A C11A C12A C13A -92.8(4) ?
C10A C11A C12A C13A 23.6(4) ?
C11A C12A C13A C14A -23.8(5) ?
C9A C10A C14A C13A 175.4(4) ?
C11A C10A C14A C13A -0.1(5) ?
C9A C10A C14A C15A -4.7(7) ?
C11A C10A C14A C15A 179.9(4) ?
C12A C13A C14A C10A 15.1(5) ?
C12A C13A C14A C15A -164.8(4) ?
C10A C14A C15A O4A 15.9(6) ?
C13A C14A C15A O4A -164.2(4) ?
C10A C14A C15A C20A -103.0(5) ?
C13A C14A C15A C20A 76.9(5) ?
C10A C14A C15A C19A 135.5(5) ?
C13A C14A C15A C19A -44.6(6) ?
O1A C3A C16A O2A' -84.1(19) ?
C4A C3A C16A O2A' 34.5(19) ?
C2A C3A C16A O2A 63.5(5) yes
C2A C3A C16A O2A' 156.0(18) yes
O1A C3A C16A O2A -176.6(4) ?
C4A C3A C16A O2A -58.0(5) ?
C3A C16A O2A C21A 177.9(5) ?
C3A C16A O2A' C21A' -177.(2) ?
C11B C1B C2B C3B 167.3(5) ?
C11B C1B C2B C6B -5.0(8) yes
C1B C2B C3B O1B -64.8(5) ?
C6B C2B C3B O1B 108.8(4) ?
C1B C2B C3B C4B 176.7(4) ?
C6B C2B C3B C4B -9.6(5) ?
C1B C2B C3B C16B 52.1(5) ?
C6B C2B C3B C16B -134.2(4) ?
O1B C3B C4B C5B -87.8(5) ?
C2B C3B C4B C5B 29.6(5) ?
C16B C3B C4B C5B 154.3(5) ?
C3B C4B C5B C6B -39.4(5) ?
C1B C2B C6B C5B 159.2(5) ?
C3B C2B C6B C5B -13.7(4) ?
C1B C2B C6B C7B -77.4(6) yes
C3B C2B C6B C7B 109.7(4) ?
C4B C5B C6B C2B 31.8(4) ?
C4B C5B C6B C7B -93.7(4) ?
C2B C6B C7B C17B -37.8(5) ?
C5B C6B C7B C17B 78.9(5) ?
C2B C6B C7B C8B 93.4(4) yes
C5B C6B C7B C8B -149.9(4) ?
C17B C7B C8B O3B -56.4(4) ?
C6B C7B C8B O3B 171.3(3) ?
C17B C7B C8B C9B 65.7(4) ?
C6B C7B C8B C9B -66.7(4) yes
O3B C8B C9B C10B -156.2(3) ?
C7B C8B C9B C10B 82.2(4) yes
C8B C9B C10B C14B 72.5(5) ?
C8B C9B C10B C11B -111.3(4) yes
C2B C1B C11B C18B 146.5(5) ?
C2B C1B C11B C10B 20.5(7) yes
C2B C1B C11B C12B -93.9(6) ?
C14B C10B C11B C1B -128.9(4) ?
C9B C10B C11B C1B 54.3(5) yes
C14B C10B C11B C18B 104.6(5) ?
C9B C10B C11B C18B -72.2(5) ?
C14B C10B C11B C12B -10.6(5) ?
C9B C10B C11B C12B 172.6(4) ?
C1B C11B C12B C13B 141.7(5) ?
C18B C11B C12B C13B -97.9(6) ?
C10B C11B C12B C13B 17.3(6) ?
C11B C12B C13B C14B -17.7(6) ?
C9B C10B C14B C15B -3.2(8) ?
C11B C10B C14B C15B -179.6(5) ?
C9B C10B C14B C13B 176.3(4) ?
C11B C10B C14B C13B -0.1(6) ?
C12B C13B C14B C10B 11.4(7) ?
C12B C13B C14B C15B -169.0(5) ?
C10B C14B C15B O4B 13.5(8) ?
C13B C14B C15B O4B -166.0(5) ?
C10B C14B C15B C20B -104.6(6) ?
C13B C14B C15B C20B 75.8(7) ?
C10B C14B C15B C19B 134.5(6) ?
C13B C14B C15B C19B -45.0(8) ?
O1B C3B C16B O2B' -84.8(13) ?
C4B C3B C16B O2B' 36.2(14) ?
C2B C3B C16B O2B 67.7(6) yes
C2B C3B C16B O2B' 156.0(13) yes
O1B C3B C16B O2B -173.2(5) ?
C4B C3B C16B O2B -52.1(7) ?
C3B C16B O2B C21B 178.4(8) ?
C3B C16B O2B' C21B' -169.0(18) ?
